data_7202478
loop_
_publ_author_name
'Ando, Shinji'
'Kumaki, Daisuke'
'Nishida, Jun-ichi'
'Tada, Hirokazu'
'Inoue, Youji'
'Tokito, Shizuo'
'Yamashita, Yoshiro'

_publ_section_title
;
 Synthesis, physical properties and field-effect transistors of novel
 thiazolothiazole?phenylene co-oligomers
;
_journal_issue 6
_journal_name_full 'Journal of Materials Chemistry'
_journal_page_first 553
_journal_paper_doi 10.1039/b611814c
_journal_volume 17
_journal_year 2007
_chemical_formula_moiety 'C18 H14 N2 O2 S2 '
_chemical_formula_sum 'C18 H14 N2 O2 S2'
_chemical_formula_weight 354.44
_space_group_IT_number 14
_symmetry_cell_setting monoclinic
_symmetry_Int_Tables_number 14
_symmetry_space_group_name_Hall '-P 2ybc'
_symmetry_space_group_name_H-M 'P 1 21/c 1'
_cell_angle_alpha 90
_cell_angle_beta 91.327(5)
_cell_angle_gamma 90
_cell_formula_units_Z 2
_cell_length_a 3.9826(4)
_cell_length_b 10.600(1)
_cell_length_c 18.559(2)
_cell_measurement_reflns_used 5231
_cell_measurement_temperature 296.2
_cell_measurement_theta_max 27.4
_cell_measurement_theta_min 4.4
_cell_volume 783.27(14)
_computing_cell_refinement PROCESS-AUTO
_computing_data_collection PROCESS-AUTO
_computing_data_reduction 'teXsan Ver. 1.11'
_computing_publication_material 'teXsan Ver. 1.11'
_computing_structure_refinement 'teXsan Ver. 1.10'
_computing_structure_solution SIR92
_diffrn_detector_area_resol_mean 10.00
_diffrn_measured_fraction_theta_full 0.9977
_diffrn_measured_fraction_theta_max 0.9977
_diffrn_measurement_device_type 'Rigaku RAXIS-RAPID Imaging Plate'
_diffrn_measurement_method \w
_diffrn_radiation_type 'Mo K\a'
_diffrn_radiation_wavelength 0.7107
_diffrn_reflns_av_R_equivalents 0.038
_diffrn_reflns_limit_h_max 4
_diffrn_reflns_limit_h_min -5
_diffrn_reflns_limit_k_max 13
_diffrn_reflns_limit_k_min -13
_diffrn_reflns_limit_l_max 24
_diffrn_reflns_limit_l_min -24
_diffrn_reflns_number 7676
_diffrn_reflns_theta_full 27.42
_diffrn_reflns_theta_max 27.42
_exptl_absorpt_coefficient_mu 0.353
_exptl_absorpt_correction_T_max 0.965
_exptl_absorpt_correction_T_min 0.664
_exptl_absorpt_correction_type multi-scan
_exptl_absorpt_process_details '(Higashi, 1995)'
_exptl_crystal_colour yellow
_exptl_crystal_density_diffrn 1.503
_exptl_crystal_density_method 'not measured'
_exptl_crystal_description needle
_exptl_crystal_size_max 1.000
_exptl_crystal_size_mid 0.300
_exptl_crystal_size_min 0.100
_refine_diff_density_max 0.34
_refine_diff_density_min -0.61
_refine_ls_extinction_method none
_refine_ls_goodness_of_fit_ref 1.832
_refine_ls_hydrogen_treatment noref
_refine_ls_number_parameters 109
_refine_ls_number_reflns 1778
_refine_ls_R_factor_gt 0.0567
_refine_ls_shift/su_max 0.0010
_refine_ls_structure_factor_coef Fsqd
_refine_ls_weighting_details 'w = 1/[\s^2^(Fo^2^) + (0.08000(Max(Fo^2^,0) + 2Fc^2^)/3)^2^]'
_refine_ls_weighting_scheme calc
_refine_ls_wR_factor_ref 0.1601
_reflns_number_gt 1641
_reflns_number_total 1778
_reflns_threshold_expression F^2^>2.0\s(F^2^)
_cod_data_source_file b611814c.txt
_cod_data_source_block 2
_cod_original_cell_volume 783.3(1)
_cod_original_formula_sum 'C18 H14 N2 O2 S2 '
_cod_database_code 7202478

loop_
_symmetry_equiv_pos_as_xyz
x,y,z
-x,1/2+y,1/2-z
-x,-y,-z
x,1/2-y,1/2+z

loop_
_atom_site_label
_atom_site_type_symbol
_atom_site_fract_x
_atom_site_fract_y
_atom_site_fract_z
_atom_site_U_iso_or_equiv
_atom_site_adp_type
_atom_site_occupancy
_atom_site_calc_flag
_atom_site_refinement_flags
_atom_site_disorder_assembly
_atom_site_disorder_group
S(1) S 0.4080(1) 0.14415(3) 0.42823(2) 0.0431(2) Uani 1.00 d . . .
O(1) O 0.1278(3) -0.0301(1) 0.91166(6) 0.0502(4) Uani 1.00 d . . .
N(1) N 0.3275(3) 0.0818(1) 0.57543(7) 0.0412(3) Uani 1.00 d . . .
C(1) C 0.4264(4) 0.0569(1) 0.50699(8) 0.0381(4) Uani 1.00 d . . .
C(2) C 0.3984(3) -0.0171(1) 0.61616(8) 0.0367(4) Uani 1.00 d . . .
C(3) C 0.3251(4) -0.0249(1) 0.69267(8) 0.0357(4) Uani 1.00 d . . .
C(4) C 0.1500(4) 0.0721(1) 0.72629(9) 0.0393(4) Uani 1.00 d . . .
C(5) C 0.0882(4) 0.0680(1) 0.79906(9) 0.0407(4) Uani 1.00 d . . .
C(6) C 0.2006(4) -0.0348(1) 0.84041(8) 0.0385(4) Uani 1.00 d . . .
C(7) C 0.3702(4) -0.1334(1) 0.80799(9) 0.0403(4) Uani 1.00 d . . .
C(8) C 0.4329(4) -0.1271(1) 0.73473(9) 0.0395(4) Uani 1.00 d . . .
C(9) C 0.2443(5) -0.1316(2) 0.9559(1) 0.0531(5) Uani 1.00 d . . .
H(1) H 0.0707 0.1438 0.6977 0.0370 Uiso 1.00 calc . . .
H(2) H -0.0348 0.1354 0.8214 0.0387 Uiso 1.00 calc . . .
H(3) H 0.4472 -0.2050 0.8365 0.0378 Uiso 1.00 calc . . .
H(4) H 0.5526 -0.1960 0.7120 0.0369 Uiso 1.00 calc . . .
H(5) H 0.1815 -0.1210 1.0051 0.0535 Uiso 1.00 calc . . .
H(6) H 0.1543 -0.2113 0.9394 0.0535 Uiso 1.00 calc . . .
H(7) H 0.4859 -0.1387 0.9554 0.0535 Uiso 1.00 calc . . .

loop_
_atom_site_aniso_label
_atom_site_aniso_U_11
_atom_site_aniso_U_22
_atom_site_aniso_U_33
_atom_site_aniso_U_12
_atom_site_aniso_U_13
_atom_site_aniso_U_23
S(1) 0.0554(3) 0.0371(3) 0.0371(3) 0.0072(1) 0.0048(2) 0.0002(1)
O(1) 0.0674(8) 0.0470(7) 0.0368(6) 0.0125(5) 0.0120(5) 0.0015(4)
N(1) 0.0478(7) 0.0391(7) 0.0369(7) 0.0030(5) 0.0044(5) -0.0016(5)
C(1) 0.0429(8) 0.0357(7) 0.0356(8) 0.0010(5) 0.0021(6) -0.0015(5)
C(2) 0.0389(7) 0.0349(7) 0.0362(8) -0.0019(5) 0.0019(6) -0.0021(5)
C(3) 0.0381(7) 0.0340(7) 0.0352(8) -0.0043(5) 0.0020(6) -0.0021(5)
C(4) 0.0416(7) 0.0353(7) 0.0411(8) 0.0013(5) 0.0042(6) 0.0025(5)
C(5) 0.0464(8) 0.0334(7) 0.0426(8) 0.0040(5) 0.0079(6) -0.0025(5)
C(6) 0.0412(7) 0.0389(7) 0.0356(8) -0.0023(5) 0.0060(6) -0.0028(5)
C(7) 0.0450(8) 0.0351(7) 0.0409(9) 0.0028(5) 0.0045(7) 0.0017(5)
C(8) 0.0461(8) 0.0348(7) 0.0377(8) 0.0039(5) 0.0054(6) -0.0001(5)
C(9) 0.062(1) 0.058(1) 0.0396(9) 0.0097(7) 0.0080(8) 0.0075(7)

loop_
_atom_type_symbol
_atom_type_description
_atom_type_scat_dispersion_real
_atom_type_scat_dispersion_imag
_atom_type_scat_source
C C 0.003 0.002
;International Tables for Crystallography
(1992, Vol. C, Tables 4.2.6.8 and 6.1.1.1)
;
H H 0.000 0.000
;International Tables for Crystallography
(1992, Vol. C, Table 6.1.1.2)
;
O O 0.011 0.006
;International Tables for Crystallography
(1992, Vol. C, Tables 4.2.6.8 and 6.1.1.1)
;
N N 0.006 0.003
;International Tables for Crystallography
(1992, Vol. C, Tables 4.2.6.8 and 6.1.1.1)
;
S S 0.125 0.123
;International Tables for Crystallography
(1992, Vol. C, Tables 4.2.6.8 and 6.1.1.1)
;

loop_
_geom_angle_atom_site_label_1
_geom_angle_atom_site_label_2
_geom_angle_atom_site_label_3
_geom_angle
_geom_angle_site_symmetry_1
_geom_angle_site_symmetry_2
_geom_angle_site_symmetry_3
_geom_angle_publ_flag
C(1) S(1) C(2) 88.63(7) . . 3_656 yes
C(6) O(1) C(9) 117.3(1) . . . yes
C(1) N(1) C(2) 108.5(1) . . . yes
S(1) C(1) N(1) 132.5(1) . . . yes
S(1) C(1) C(1) 108.7(1) . . 3_656 yes
N(1) C(1) C(1) 118.7(2) . . 3_656 yes
S(1) C(2) N(1) 115.4(1) 3_656 . . yes
S(1) C(2) C(3) 120.71(10) 3_656 . . yes
N(1) C(2) C(3) 123.9(1) . . . yes
C(2) C(3) C(4) 120.4(1) . . . yes
C(2) C(3) C(8) 121.5(1) . . . yes
C(4) C(3) C(8) 118.1(1) . . . yes
C(3) C(4) C(5) 121.1(1) . . . yes
C(4) C(5) C(6) 119.9(1) . . . yes
O(1) C(6) C(5) 115.5(1) . . . yes
O(1) C(6) C(7) 124.4(1) . . . yes
C(5) C(6) C(7) 120.1(1) . . . yes
C(6) C(7) C(8) 119.2(1) . . . yes
C(3) C(8) C(7) 121.6(1) . . . yes

loop_
_geom_bond_atom_site_label_1
_geom_bond_atom_site_label_2
_geom_bond_distance
_geom_bond_site_symmetry_1
_geom_bond_site_symmetry_2
_geom_bond_publ_flag
S(1) C(1) 1.730(2) . . yes
S(1) C(2) 1.765(1) . 3_656 yes
O(1) C(6) 1.361(2) . . yes
O(1) C(9) 1.425(2) . . yes
N(1) C(1) 1.364(2) . . yes
N(1) C(2) 1.319(2) . . yes
C(1) C(1) 1.369(3) . 3_656 yes
C(2) C(3) 1.459(2) . . yes
C(3) C(4) 1.397(2) . . yes
C(3) C(8) 1.398(2) . . yes
C(4) C(5) 1.379(2) . . yes
C(5) C(6) 1.401(2) . . yes
C(6) C(7) 1.389(2) . . yes
C(7) C(8) 1.390(2) . . yes

loop_
_geom_contact_atom_site_label_1
_geom_contact_atom_site_label_2
_geom_contact_distance
_geom_contact_site_symmetry_1
_geom_contact_site_symmetry_2
_geom_contact_publ_flag
S(1) C(9) 3.472(2) . 2_656 ?
S(1) C(2) 3.561(1) . 3_556 ?
O(1) C(9) 3.367(2) . 3_557 ?
O(1) O(1) 3.514(2) . 3_557 ?
N(1) C(9) 3.539(2) . 2_656 ?
C(3) C(4) 3.485(2) . 1_655 ?
C(4) C(8) 3.558(2) . 1_455 ?
C(5) C(8) 3.517(2) . 1_455 ?
C(5) C(7) 3.575(2) . 1_455 ?
C(6) C(7) 3.507(2) . 1_455 ?

loop_
_geom_torsion_atom_site_label_1
_geom_torsion_atom_site_label_2
_geom_torsion_atom_site_label_3
_geom_torsion_atom_site_label_4
_geom_torsion
_geom_torsion_site_symmetry_1
_geom_torsion_site_symmetry_2
_geom_torsion_site_symmetry_3
_geom_torsion_site_symmetry_4
_geom_torsion_publ_flag
S(1) C(1) N(1) C(2) 180.0(1) . . . . yes
S(1) C(1) C(1) S(1) 180.0 . . 3_656 3_656 yes
S(1) C(1) C(1) N(1) -0.4(2) . . 3_656 3_656 yes
S(1) C(2) N(1) C(1) -0.4(2) . 3_656 3_656 3_656 yes
S(1) C(2) C(3) C(4) 175.3(1) . 3_656 3_656 3_656 yes
S(1) C(2) C(3) C(8) -6.1(2) . 3_656 3_656 3_656 yes
O(1) C(6) C(5) C(4) 179.9(1) . . . . yes
O(1) C(6) C(7) C(8) -179.4(1) . . . . yes
N(1) C(1) S(1) C(2) 179.6(2) . . . 3_656 yes
N(1) C(1) C(1) N(1) -180.0 . . 3_656 3_656 yes
N(1) C(2) S(1) C(1) -0.2(1) . . 3_656 3_656 yes
N(1) C(2) C(3) C(4) 4.5(2) . . . . yes
N(1) C(2) C(3) C(8) -174.1(1) . . . . yes
C(1) S(1) C(2) C(3) -179.7(1) . . 3_656 3_656 yes
C(1) N(1) C(2) C(3) -179.4(1) . . . . yes
C(1) C(1) S(1) C(2) -0.1(1) . 3_656 3_656 . yes
C(1) C(1) N(1) C(2) 0.5(2) . 3_656 3_656 3_656 yes
C(2) C(3) C(4) C(5) -177.9(1) . . . . yes
C(2) C(3) C(8) C(7) 178.5(1) . . . . yes
C(3) C(4) C(5) C(6) -0.2(2) . . . . yes
C(3) C(8) C(7) C(6) -0.9(2) . . . . yes
C(4) C(3) C(8) C(7) -0.2(2) . . . . yes
C(4) C(5) C(6) C(7) -0.9(2) . . . . yes
C(5) C(4) C(3) C(8) 0.7(2) . . . . yes
C(5) C(6) O(1) C(9) -178.6(1) . . . . yes
C(5) C(6) C(7) C(8) 1.4(2) . . . . yes
C(7) C(6) O(1) C(9) 2.2(2) . . . . yes
C(7) C(6) O(1) C(9) 2.2(2) . . . . yes
